data_9016061
loop_
_publ_author_name
'Kampf, A. R.'
'Marty, J.'
'Thorne, B.'

_publ_section_title
;
 Lead-tellurium oxysalts from Otto Mountain near Baker, California:
 II. Housleyite, Pb6CuTe4O18(OH)2, a new mineral with Cu-Te octahedral sheets
;
_journal_name_full 'American Mineralogist'
_journal_page_first 1337
_journal_page_last 1342
_journal_paper_doi 10.2138/am.2010.3511
_journal_volume 95
_journal_year 2010
_chemical_compound_source 'Otto Mountain, Baker, California, USA'
_chemical_formula_sum 'Cu H2 O20 Pb6 Te4'
_chemical_name_mineral Housleyite
_space_group_IT_number 14
_symmetry_space_group_name_Hall '-P 2yn'
_symmetry_space_group_name_H-M 'P 1 21/n 1'
_cell_angle_alpha 90
_cell_angle_beta 95.547
_cell_angle_gamma 90
_cell_length_a 7.8552
_cell_length_b 10.4836
_cell_length_c 11.0426
_cell_formula_units_Z 2
_cell_volume 905.108
_database_code_amcsd 0017559
_exptl_crystal_density_diffrn 7.849
_cod_original_formula_sum 'Pb6 Cu Te4 O20 H2'
_cod_database_code 9016061

loop_
_space_group_symop_operation_xyz
x,y,z
1/2+x,1/2-y,1/2+z
1/2-x,1/2+y,1/2-z
-x,-y,-z

loop_
_atom_site_aniso_label
_atom_site_aniso_U_11
_atom_site_aniso_U_22
_atom_site_aniso_U_33
_atom_site_aniso_U_12
_atom_site_aniso_U_13
_atom_site_aniso_U_23
Pb1 0.01390 0.01410 0.00980 0.00110 -0.00050 0.00070
Pb2 0.02430 0.02360 0.01170 -0.01240 0.00750 -0.00380
Pb3 0.01430 0.02390 0.01660 -0.00460 -0.00090 0.00460
Cu 0.01080 0.00940 0.00920 -0.00120 -0.00090 -0.00060
Te1 0.00690 0.00710 0.00500 -0.00010 -0.00030 -0.00010
Te2 0.00710 0.00750 0.00550 -0.00020 -0.00010 0.00020
O1 0.01100 0.01400 0.01100 0.00000 0.00600 0.00300
O2 0.00600 0.01200 0.00900 -0.00600 -0.00200 0.00200
O3 0.00800 0.01400 0.00200 -0.00400 0.00100 0.00100
O4 0.00600 0.01100 0.00800 -0.00300 -0.00300 0.00100
O5 0.01200 0.00800 0.00600 0.00500 -0.00200 0.00200
O6 0.02000 0.01900 0.00500 -0.00900 0.00000 0.00000
O7 0.01200 0.01000 0.01600 -0.00100 0.00400 -0.00100
O8 0.02000 0.01100 0.01600 -0.00100 -0.00200 0.00200
O9 0.01300 0.02100 0.00900 -0.00300 0.00200 -0.00200
O-h 0.00900 0.02000 0.01500 0.00000 0.00000 0.00400

loop_
_atom_site_label
_atom_site_fract_x
_atom_site_fract_y
_atom_site_fract_z
_atom_site_U_iso_or_equiv
Pb1 0.34533 0.18063 0.57768 0.01270
Pb2 0.45212 0.53120 0.66438 0.01950
Pb3 0.97051 0.62715 0.60367 0.01840
Cu 0.50000 0.50000 1.00000 0.00990
Te1 0.15518 0.36603 0.80124 0.00640
Te2 0.79491 0.24012 0.60876 0.00670
O1 0.98670 0.18370 0.52940 0.01100
O2 0.35560 0.47080 0.84640 0.00900
O3 0.63140 0.18110 0.46920 0.00800
O4 0.93780 0.27080 0.76230 0.00900
O5 0.27190 0.20690 0.78290 0.00900
O6 0.18750 0.41070 0.63980 0.01500
O7 0.48110 0.01300 0.67980 0.01200
O8 0.81620 0.40330 0.53960 0.01600
O9 0.59240 0.28110 0.68140 0.01400
O-h 0.79450 0.06130 0.66730 0.01500
H 0.69500 0.08100 0.69700 0.05000

loop_
_cod_related_entry_id
_cod_related_entry_database
_cod_related_entry_code
1 AMCSD 0017559
